data_7024702
loop_
_publ_author_name
'Ma, Lu-Fang'
'Liu, Bin'
'Wang, Li-Ya'
'Li, Cheng-Peng'
'Du, Miao'

_publ_section_title
;
 Copper(II) 5-methoxyisophthalate coordination polymers incorporating
 dipyridyl co-ligands: syntheses, crystal structures, and magnetic
 properties.
;
_journal_issue 9
_journal_name_full 'Dalton transactions (Cambridge, England : 2003)'
_journal_page_first 2301
_journal_page_last 2308
_journal_paper_doi 10.1039/b920308g
_journal_volume 39
_journal_year 2010
_chemical_formula_sum 'C31 H28 Cu2 N2 O11'
_chemical_formula_weight 731.63
_chemical_name_systematic
;
?
;
_space_group_IT_number 61
_symmetry_cell_setting orthorhombic
_symmetry_space_group_name_Hall '-P 2ac 2ab'
_symmetry_space_group_name_H-M 'P b c a'
_atom_sites_solution_hydrogens geom
_atom_sites_solution_primary direct
_atom_sites_solution_secondary difmap
_audit_creation_method SHELXL-97
_cell_angle_alpha 90.00
_cell_angle_beta 90.00
_cell_angle_gamma 90.00
_cell_formula_units_Z 8
_cell_length_a 18.6277(17)
_cell_length_b 17.9054(16)
_cell_length_c 19.0332(17)
_cell_measurement_reflns_used 6092
_cell_measurement_temperature 291(2)
_cell_measurement_theta_max 24.13
_cell_measurement_theta_min 2.27
_cell_volume 6348.3(10)
_computing_cell_refinement 'Bruker SMART'
_computing_data_collection 'Bruker SMART'
_computing_data_reduction 'Bruker SAINT'
_computing_molecular_graphics 'Bruker SHELXTL'
_computing_publication_material 'Bruker SHELXTL'
_computing_structure_refinement 'SHELXL-97 (Sheldrick, 1997)'
_computing_structure_solution 'SHELXS-97 (Sheldrick, 1990)'
_diffrn_ambient_temperature 291(2)
_diffrn_measured_fraction_theta_full 0.999
_diffrn_measured_fraction_theta_max 0.999
_diffrn_measurement_device_type 'CCD area detector'
_diffrn_measurement_method 'phi and omega scans'
_diffrn_radiation_monochromator graphite
_diffrn_radiation_source 'fine-focus sealed tube'
_diffrn_radiation_type MoK\a
_diffrn_radiation_wavelength 0.71073
_diffrn_reflns_av_R_equivalents 0.0620
_diffrn_reflns_av_sigmaI/netI 0.0365
_diffrn_reflns_limit_h_max 22
_diffrn_reflns_limit_h_min -22
_diffrn_reflns_limit_k_max 21
_diffrn_reflns_limit_k_min -21
_diffrn_reflns_limit_l_max 23
_diffrn_reflns_limit_l_min -23
_diffrn_reflns_number 45212
_diffrn_reflns_theta_full 25.50
_diffrn_reflns_theta_max 25.50
_diffrn_reflns_theta_min 2.27
_diffrn_standards_number 0
_exptl_absorpt_coefficient_mu 1.403
_exptl_absorpt_correction_T_max 0.7844
_exptl_absorpt_correction_T_min 0.5477
_exptl_absorpt_correction_type multi-scan
_exptl_absorpt_process_details sadabs
_exptl_crystal_colour blue
_exptl_crystal_density_diffrn 1.531
_exptl_crystal_density_method 'not measured'
_exptl_crystal_description block
_exptl_crystal_F_000 2992
_exptl_crystal_size_max 0.49
_exptl_crystal_size_mid 0.28
_exptl_crystal_size_min 0.18
_refine_diff_density_max 1.005
_refine_diff_density_min -0.989
_refine_diff_density_rms 0.082
_refine_ls_extinction_method none
_refine_ls_goodness_of_fit_ref 1.049
_refine_ls_hydrogen_treatment constr
_refine_ls_matrix_type full
_refine_ls_number_parameters 398
_refine_ls_number_reflns 5908
_refine_ls_number_restraints 241
_refine_ls_restrained_S_all 1.068
_refine_ls_R_factor_all 0.0587
_refine_ls_R_factor_gt 0.0404
_refine_ls_shift/su_max 0.001
_refine_ls_shift/su_mean 0.000
_refine_ls_structure_factor_coef Fsqd
_refine_ls_weighting_details 'calc w=1/[\s^2^(Fo^2^)+(0.0480P)^2^+9.6051P] where P=(Fo^2^+2Fc^2^)/3'
_refine_ls_weighting_scheme calc
_refine_ls_wR_factor_gt 0.0993
_refine_ls_wR_factor_ref 0.1106
_reflns_number_gt 4508
_reflns_number_total 5908
_reflns_threshold_expression >2sigma(I)
_cod_data_source_file b920308g.txt
_cod_data_source_block 3
_cod_depositor_comments
;
The following automatic conversions were performed:

'_symmetry_cell_setting' value 'Orthorhombic' changed to
'orthorhombic' according to
/home/saulius/struct/CIF-dictionaries/cif_core.dic dictionary named
'cif_core.dic' version 2.4.2 from 2011-04-26.

Automatic conversion script
Id: cif_fix_values 1891 2012-01-12 08:04:46Z andrius 
;
_cod_original_sg_symbol_H-M Pbca
_cod_database_code 7024702

loop_
_symmetry_equiv_pos_as_xyz
'x, y, z'
'-x+1/2, -y, z+1/2'
'-x, y+1/2, -z+1/2'
'x+1/2, -y+1/2, -z'
'-x, -y, -z'
'x-1/2, y, -z-1/2'
'x, -y-1/2, z-1/2'
'-x-1/2, y-1/2, z'

loop_
_atom_site_label
_atom_site_type_symbol
_atom_site_fract_x
_atom_site_fract_y
_atom_site_fract_z
_atom_site_U_iso_or_equiv
_atom_site_adp_type
_atom_site_occupancy
_atom_site_symmetry_multiplicity
_atom_site_calc_flag
_atom_site_refinement_flags
_atom_site_disorder_assembly
_atom_site_disorder_group
N2 N 0.61095(17) -0.3230(2) 0.82406(16) 0.0662(11) Uani 0.481(4) 1 d PGU A 1
C24 C 0.4851(2) -0.0885(2) 0.6024(3) 0.0661(15) Uani 0.481(4) 1 d PGU A 1
H24A H 0.4347 -0.0750 0.6038 0.079 Uiso 0.481(4) 1 calc PR A 1
H24B H 0.4916 -0.1243 0.5647 0.079 Uiso 0.481(4) 1 calc PR A 1
C25 C 0.50512(19) -0.12395(17) 0.6698(2) 0.0849(18) Uani 0.481(4) 1 d PGU A 1
H25A H 0.5568 -0.1307 0.6693 0.102 Uiso 0.481(4) 1 calc PR A 1
H25B H 0.4946 -0.0883 0.7067 0.102 Uiso 0.481(4) 1 calc PR A 1
C26 C 0.47374(17) -0.19434(18) 0.69025(19) 0.0952(19) Uani 0.481(4) 1 d PGU A 1
H26A H 0.4631 -0.2231 0.6483 0.114 Uiso 0.481(4) 1 calc PR A 1
H26B H 0.4288 -0.1848 0.7143 0.114 Uiso 0.481(4) 1 calc PR A 1
C27 C 0.59608(17) -0.25137(19) 0.83881(14) 0.0635(12) Uani 0.481(4) 1 d PGU A 1
H27 H 0.6162 -0.2301 0.8788 0.076 Uiso 0.481(4) 1 calc PR A 1
C28 C 0.55246(16) -0.20814(17) 0.79733(12) 0.0660(16) Uani 0.481(4) 1 d PGU A 1
H28 H 0.5434 -0.1585 0.8086 0.079 Uiso 0.481(4) 1 calc PR A 1
C29 C 0.52219(13) -0.24058(15) 0.73811(14) 0.0707(16) Uani 0.481(4) 1 d PGU A 1
C30 C 0.5376(2) -0.31393(16) 0.72225(17) 0.0788(18) Uani 0.481(4) 1 d PGU A 1
H30 H 0.5188 -0.3363 0.6822 0.095 Uiso 0.481(4) 1 calc PR A 1
C31 C 0.5813(3) -0.35315(19) 0.76672(17) 0.0783(16) Uani 0.481(4) 1 d PGU A 1
H31 H 0.5908 -0.4030 0.7566 0.094 Uiso 0.481(4) 1 calc PR A 1
N2' N 0.60666(16) -0.3132(2) 0.82878(15) 0.0662(11) Uani 0.519(4) 1 d PGU A 2
C24' C 0.4784(3) -0.0843(2) 0.5865(3) 0.0661(15) Uani 0.519(4) 1 d PGU A 2
H24C H 0.4333 -0.0688 0.6075 0.079 Uiso 0.519(4) 1 calc PR A 2
H24D H 0.4686 -0.0986 0.5383 0.079 Uiso 0.519(4) 1 calc PR A 2
C25' C 0.5066(2) -0.15187(18) 0.6260(2) 0.0849(18) Uani 0.519(4) 1 d PGU A 2
H25C H 0.4662 -0.1843 0.6362 0.102 Uiso 0.519(4) 1 calc PR A 2
H25D H 0.5383 -0.1790 0.5947 0.102 Uiso 0.519(4) 1 calc PR A 2
C27' C 0.5969(2) -0.2428(2) 0.85079(14) 0.0635(12) Uani 0.519(4) 1 d PGU A 2
H27' H 0.6042 -0.2321 0.8981 0.076 Uiso 0.519(4) 1 calc PR A 2
C26' C 0.54357(16) -0.13947(16) 0.68885(18) 0.0952(19) Uani 0.519(4) 1 d PGU A 2
H26C H 0.5144 -0.1057 0.7166 0.114 Uiso 0.519(4) 1 calc PR A 2
H26D H 0.5871 -0.1125 0.6769 0.114 Uiso 0.519(4) 1 calc PR A 2
C28' C 0.5768(2) -0.18626(17) 0.80703(14) 0.0660(16) Uani 0.519(4) 1 d PGU A 2
H28' H 0.5708 -0.1380 0.8241 0.079 Uiso 0.519(4) 1 calc PR A 2
C29' C 0.56525(12) -0.20209(14) 0.73638(13) 0.0707(16) Uani 0.519(4) 1 d PGU A 2
C30' C 0.5752(2) -0.27486(17) 0.71344(13) 0.0788(18) Uani 0.519(4) 1 d PGU A 2
H30' H 0.5679 -0.2873 0.6665 0.095 Uiso 0.519(4) 1 calc PR A 2
C31' C 0.5960(2) -0.32799(19) 0.76070(15) 0.0783(16) Uani 0.519(4) 1 d PGU A 2
H31' H 0.6030 -0.3766 0.7449 0.094 Uiso 0.519(4) 1 calc PR A 2
Cu1 Cu 0.68463(2) 0.20046(2) 0.54411(2) 0.02271(12) Uani 1 1 d . . .
Cu2 Cu 0.75353(2) 0.31401(2) 0.48604(2) 0.02199(12) Uani 1 1 d . . .
O1 O 0.78040(13) 0.15702(15) 0.56065(14) 0.0366(6) Uani 1 1 d . . .
O2 O 0.83725(12) 0.24921(15) 0.50441(13) 0.0331(6) Uani 1 1 d . . .
O3 O 1.10054(12) 0.23990(14) 0.48398(14) 0.0350(6) Uani 1 1 d . . .
O4 O 1.15940(12) 0.13924(14) 0.52391(14) 0.0330(6) Uani 1 1 d . . .
O5 O 0.97623(15) -0.02964(17) 0.61751(18) 0.0540(8) Uani 1 1 d . . .
O6 O 0.76128(13) 0.35387(14) 0.58183(12) 0.0331(6) Uani 1 1 d . . .
O7 O 0.69728(14) 0.26075(14) 0.62993(12) 0.0354(6) Uani 1 1 d . . .
O8 O 0.73599(14) 0.23941(14) 0.89633(12) 0.0335(6) Uani 1 1 d . . .
O9 O 0.69165(14) 0.34161(14) 0.94801(12) 0.0366(6) Uani 1 1 d . . .
O10 O 0.7700(2) 0.54019(17) 0.78739(16) 0.0732(12) Uani 1 1 d U . .
O11 O 0.80688(14) 0.39933(14) 0.42159(14) 0.0396(6) Uani 1 1 d . . .
H1W H 0.7770 0.4209 0.3973 0.059 Uiso 1 1 d R . .
H2W H 0.8342 0.3724 0.3984 0.059 Uiso 1 1 d R . .
N1 N 0.62169(15) 0.10528(17) 0.57437(16) 0.0312(7) Uani 1 1 d . A .
C1 C 0.90552(18) 0.1466(2) 0.54429(18) 0.0279(8) Uani 1 1 d . . .
C2 C 0.96914(18) 0.1786(2) 0.52283(18) 0.0291(8) Uani 1 1 d . . .
H2 H 0.9689 0.2251 0.5011 0.035 Uiso 1 1 calc R . .
C3 C 1.03353(17) 0.1413(2) 0.53373(18) 0.0280(8) Uani 1 1 d . . .
C4 C 1.03373(19) 0.0717(2) 0.5657(2) 0.0345(9) Uani 1 1 d . . .
H4 H 1.0769 0.0468 0.5730 0.041 Uiso 1 1 calc R . .
C5 C 0.96987(19) 0.0392(2) 0.5865(2) 0.0358(9) Uani 1 1 d . . .
C6 C 0.90570(19) 0.0760(2) 0.5763(2) 0.0335(9) Uani 1 1 d . . .
H6 H 0.8628 0.0542 0.5905 0.040 Uiso 1 1 calc R . .
C7 C 0.83511(19) 0.1872(2) 0.53605(18) 0.0267(8) Uani 1 1 d . . .
C8 C 1.10343(18) 0.1764(2) 0.51174(18) 0.0272(8) Uani 1 1 d . . .
C9 C 0.9123(2) -0.0647(2) 0.6407(3) 0.0562(13) Uani 1 1 d . . .
H9A H 0.8919 -0.0364 0.6786 0.084 Uiso 1 1 calc R . .
H9B H 0.9230 -0.1143 0.6567 0.084 Uiso 1 1 calc R . .
H9C H 0.8786 -0.0672 0.6026 0.084 Uiso 1 1 calc R . .
C10 C 0.73885(18) 0.3568(2) 0.70427(18) 0.0274(8) Uani 1 1 d . . .
C11 C 0.72505(19) 0.31543(19) 0.76386(18) 0.0282(8) Uani 1 1 d . . .
H11A H 0.7148 0.2647 0.7602 0.034 Uiso 1 1 calc R . .
C12 C 0.72650(19) 0.34990(19) 0.82980(18) 0.0276(8) Uani 1 1 d . . .
C13 C 0.7403(2) 0.4250(2) 0.8348(2) 0.0385(9) Uani 1 1 d . . .
H13 H 0.7389 0.4484 0.8784 0.046 Uiso 1 1 calc R . .
C14 C 0.7563(2) 0.4663(2) 0.7752(2) 0.0432(10) Uani 1 1 d . . .
C15 C 0.7564(2) 0.4325(2) 0.70964(19) 0.0343(9) Uani 1 1 d . . .
H15 H 0.7679 0.4598 0.6697 0.041 Uiso 1 1 calc R . .
C16 C 0.73262(18) 0.3208(2) 0.63319(18) 0.0272(8) Uani 1 1 d . . .
C17 C 0.71644(19) 0.30646(19) 0.89634(18) 0.0266(8) Uani 1 1 d . . .
C18 C 0.7970(4) 0.5841(3) 0.7318(3) 0.103(2) Uani 1 1 d U . .
H18A H 0.8375 0.5593 0.7109 0.154 Uiso 1 1 calc R . .
H18B H 0.8118 0.6319 0.7496 0.154 Uiso 1 1 calc R . .
H18C H 0.7603 0.5909 0.6970 0.154 Uiso 1 1 calc R . .
C19 C 0.5563(2) 0.1114(2) 0.6025(2) 0.0439(10) Uani 1 1 d . . .
H19 H 0.5414 0.1579 0.6187 0.053 Uiso 1 1 calc R . .
C20 C 0.5098(2) 0.0517(2) 0.6086(3) 0.0502(12) Uani 1 1 d . A .
H20 H 0.4645 0.0590 0.6279 0.060 Uiso 1 1 calc R . .
C21 C 0.5298(2) -0.0183(2) 0.5864(2) 0.0436(10) Uani 1 1 d . . .
C22 C 0.5978(2) -0.0245(2) 0.5576(2) 0.0428(10) Uani 1 1 d . A .
H22 H 0.6144 -0.0706 0.5418 0.051 Uiso 1 1 calc R . .
C23 C 0.6406(2) 0.0377(2) 0.5524(2) 0.0366(9) Uani 1 1 d . . .
H23 H 0.6857 0.0322 0.5321 0.044 Uiso 1 1 calc R A .

loop_
_atom_site_aniso_label
_atom_site_aniso_U_11
_atom_site_aniso_U_22
_atom_site_aniso_U_33
_atom_site_aniso_U_23
_atom_site_aniso_U_13
_atom_site_aniso_U_12
N2 0.067(2) 0.084(3) 0.048(2) 0.014(2) -0.0146(19) -0.009(2)
C24 0.063(3) 0.044(3) 0.091(4) 0.026(3) -0.010(3) -0.020(2)
C25 0.101(4) 0.053(3) 0.101(4) 0.028(3) -0.027(4) -0.029(3)
C26 0.107(4) 0.071(4) 0.108(4) 0.035(3) -0.028(4) -0.021(3)
C27 0.057(2) 0.095(3) 0.039(2) -0.007(2) -0.012(2) -0.001(3)
C28 0.063(3) 0.079(3) 0.056(3) -0.010(3) -0.025(3) 0.004(3)
C29 0.084(3) 0.069(3) 0.059(3) 0.019(3) -0.021(3) -0.010(3)
C30 0.107(4) 0.080(4) 0.049(3) 0.002(3) -0.015(3) -0.003(3)
C31 0.101(3) 0.078(4) 0.056(3) 0.004(3) -0.012(3) -0.001(3)
N2' 0.067(2) 0.084(3) 0.048(2) 0.014(2) -0.0146(19) -0.009(2)
C24' 0.063(3) 0.044(3) 0.091(4) 0.026(3) -0.010(3) -0.020(2)
C25' 0.101(4) 0.053(3) 0.101(4) 0.028(3) -0.027(4) -0.029(3)
C27' 0.057(2) 0.095(3) 0.039(2) -0.007(2) -0.012(2) -0.001(3)
C26' 0.107(4) 0.071(4) 0.108(4) 0.035(3) -0.028(4) -0.021(3)
C28' 0.063(3) 0.079(3) 0.056(3) -0.010(3) -0.025(3) 0.004(3)
C29' 0.084(3) 0.069(3) 0.059(3) 0.019(3) -0.021(3) -0.010(3)
C30' 0.107(4) 0.080(4) 0.049(3) 0.002(3) -0.015(3) -0.003(3)
C31' 0.101(3) 0.078(4) 0.056(3) 0.004(3) -0.012(3) -0.001(3)
Cu1 0.0201(2) 0.0271(2) 0.0210(2) 0.00113(17) 0.00060(17) -0.00151(17)
Cu2 0.0202(2) 0.0265(2) 0.0192(2) 0.00028(16) 0.00047(17) -0.00161(16)
O1 0.0204(13) 0.0429(16) 0.0465(16) 0.0092(13) 0.0020(12) 0.0022(12)
O2 0.0229(13) 0.0396(15) 0.0369(15) 0.0061(12) 0.0024(11) 0.0039(11)
O3 0.0240(13) 0.0339(15) 0.0470(16) 0.0103(12) 0.0025(12) 0.0000(11)
O4 0.0209(12) 0.0335(14) 0.0446(16) 0.0054(12) 0.0016(11) -0.0011(11)
O5 0.0355(16) 0.0403(17) 0.086(2) 0.0256(16) 0.0033(16) -0.0017(13)
O6 0.0384(15) 0.0386(15) 0.0222(13) -0.0017(11) 0.0015(11) -0.0062(12)
O7 0.0460(16) 0.0364(15) 0.0238(13) -0.0051(11) 0.0012(12) -0.0057(13)
O8 0.0497(16) 0.0284(14) 0.0226(13) 0.0013(11) 0.0008(12) 0.0047(12)
O9 0.0531(17) 0.0359(15) 0.0209(13) 0.0021(11) 0.0072(12) 0.0116(13)
O10 0.150(4) 0.0288(16) 0.0404(18) -0.0072(14) 0.027(2) -0.0226(19)
O11 0.0470(16) 0.0355(15) 0.0362(15) 0.0032(12) 0.0055(13) -0.0068(12)
N1 0.0274(16) 0.0340(17) 0.0321(17) 0.0045(14) 0.0054(13) 0.0003(13)
C1 0.0210(17) 0.035(2) 0.0277(18) -0.0030(16) 0.0013(15) -0.0009(15)
C2 0.0264(19) 0.031(2) 0.0301(19) 0.0029(15) 0.0005(15) 0.0001(15)
C3 0.0220(18) 0.031(2) 0.031(2) -0.0020(15) 0.0007(15) -0.0018(14)
C4 0.0230(19) 0.034(2) 0.047(2) 0.0038(18) 0.0002(16) 0.0040(16)
C5 0.026(2) 0.033(2) 0.048(2) 0.0040(18) 0.0041(17) -0.0025(16)
C6 0.0218(18) 0.037(2) 0.041(2) 0.0043(17) 0.0052(16) -0.0027(16)
C7 0.0250(18) 0.034(2) 0.0209(18) -0.0033(15) -0.0039(14) 0.0000(15)
C8 0.0221(18) 0.034(2) 0.0254(18) -0.0035(16) 0.0003(14) 0.0010(15)
C9 0.046(3) 0.046(3) 0.077(3) 0.017(2) 0.003(2) -0.013(2)
C10 0.0284(19) 0.031(2) 0.0227(18) -0.0042(15) -0.0005(14) 0.0025(15)
C11 0.035(2) 0.0237(18) 0.0262(19) -0.0008(14) -0.0024(15) 0.0014(15)
C12 0.0314(19) 0.0285(19) 0.0227(18) 0.0003(15) -0.0008(15) 0.0025(15)
C13 0.062(3) 0.031(2) 0.0230(19) -0.0029(16) 0.0055(18) 0.0006(19)
C14 0.069(3) 0.026(2) 0.034(2) -0.0018(17) 0.006(2) -0.0030(19)
C15 0.049(2) 0.030(2) 0.0238(19) 0.0043(15) 0.0068(17) 0.0011(17)
C16 0.0263(18) 0.034(2) 0.0215(18) -0.0034(15) -0.0018(14) 0.0061(15)
C17 0.0273(18) 0.031(2) 0.0219(18) 0.0010(15) -0.0038(15) -0.0015(15)
C18 0.187(6) 0.049(3) 0.072(4) 0.006(3) 0.036(4) -0.039(4)
C19 0.035(2) 0.036(2) 0.060(3) 0.004(2) 0.016(2) 0.0002(18)
C20 0.035(2) 0.049(3) 0.067(3) 0.013(2) 0.014(2) 0.0013(19)
C21 0.039(2) 0.036(2) 0.055(3) 0.012(2) -0.005(2) -0.0065(18)
C22 0.049(3) 0.031(2) 0.048(3) 0.0027(19) 0.002(2) -0.0001(19)
C23 0.033(2) 0.036(2) 0.041(2) 0.0049(18) 0.0073(18) 0.0042(17)

loop_
_atom_type_symbol
_atom_type_description
_atom_type_scat_dispersion_real
_atom_type_scat_dispersion_imag
_atom_type_scat_source
C C 0.0033 0.0016 'International Tables Vol C Tables 4.2.6.8 and 6.1.1.4'
H H 0.0000 0.0000 'International Tables Vol C Tables 4.2.6.8 and 6.1.1.4'
N N 0.0061 0.0033 'International Tables Vol C Tables 4.2.6.8 and 6.1.1.4'
O O 0.0106 0.0060 'International Tables Vol C Tables 4.2.6.8 and 6.1.1.4'
Cu Cu 0.3201 1.2651 'International Tables Vol C Tables 4.2.6.8 and 6.1.1.4'

loop_
_geom_angle_atom_site_label_1
_geom_angle_atom_site_label_2
_geom_angle_atom_site_label_3
_geom_angle
_geom_angle_site_symmetry_1
_geom_angle_site_symmetry_3
C31 N2 C27 118.1 . .
C25 C24 C21 112.7(3) . .
C25 C24 H24A 109.1 . .
C21 C24 H24A 109.1 . .
C25 C24 H24B 109.1 . .
C21 C24 H24B 109.1 . .
H24A C24 H24B 107.8 . .
C26 C25 C24 120.5 . .
C26 C25 H25A 107.2 . .
C24 C25 H25A 107.2 . .
C26 C25 H25B 107.2 . .
C24 C25 H25B 107.2 . .
H25A C25 H25B 106.8 . .
C25 C26 C29 113.3 . .
C25 C26 H26A 108.9 . .
C29 C26 H26A 108.9 . .
C25 C26 H26B 108.9 . .
C29 C26 H26B 108.9 . .
H26A C26 H26B 107.7 . .
N2 C27 C28 122.8 . .
N2 C27 H27 118.6 . .
C28 C27 H27 118.6 . .
C27 C28 C29 118.2 . .
C27 C28 H28 120.9 . .
C29 C28 H28 120.9 . .
C30 C29 C28 119.5 . .
C30 C29 C26 120.6 . .
C28 C29 C26 119.9 . .
C31 C30 C29 118.5 . .
C31 C30 H30 120.7 . .
C29 C30 H30 120.7 . .
N2 C31 C30 122.9 . .
N2 C31 H31 118.5 . .
C30 C31 H31 118.5 . .
C31' N2' C27' 117.9 . .
C25' C24' C21 113.6(3) . .
C25' C24' H24C 108.8 . .
C21 C24' H24C 108.8 . .
C25' C24' H24D 108.8 . .
C21 C24' H24D 108.8 . .
H24C C24' H24D 107.7 . .
C26' C25' C24' 117.9 . .
C26' C25' H25C 107.8 . .
C24' C25' H25C 107.8 . .
C26' C25' H25D 107.8 . .
C24' C25' H25D 107.8 . .
H25C C25' H25D 107.2 . .
N2' C27' C28' 123.0 . .
N2' C27' H27' 118.5 . .
C28' C27' H27' 118.5 . .
C25' C26' C29' 122.1 . .
C25' C26' H26C 106.8 . .
C29' C26' H26C 106.8 . .
C25' C26' H26D 106.8 . .
C29' C26' H26D 106.8 . .
H26C C26' H26D 106.7 . .
C27' C28' C29' 118.8 . .
C27' C28' H28' 120.6 . .
C29' C28' H28' 120.6 . .
C30' C29' C28' 118.4 . .
C30' C29' C26' 123.4 . .
C28' C29' C26' 118.3 . .
C31' C30' C29' 119.0 . .
C31' C30' H30' 120.5 . .
C29' C30' H30' 120.5 . .
N2' C31' C30' 122.9 . .
N2' C31' H31' 118.6 . .
C30' C31' H31' 118.6 . .
O3 Cu1 O1 167.64(11) 4_456 .
O3 Cu1 O7 91.32(11) 4_456 .
O1 Cu1 O7 88.60(11) . .
O3 Cu1 O9 90.46(11) 4_456 7_565
O1 Cu1 O9 86.43(11) . 7_565
O7 Cu1 O9 164.65(11) . 7_565
O3 Cu1 N1 93.95(11) 4_456 .
O1 Cu1 N1 97.94(11) . .
O7 Cu1 N1 106.12(11) . .
O9 Cu1 N1 88.96(11) 7_565 .
O3 Cu1 Cu2 81.71(7) 4_456 .
O1 Cu1 Cu2 86.04(8) . .
O7 Cu1 Cu2 82.38(8) . .
O9 Cu1 Cu2 82.80(7) 7_565 .
N1 Cu1 Cu2 170.63(8) . .
O4 Cu2 O6 90.02(11) 4_456 .
O4 Cu2 O2 168.04(10) 4_456 .
O6 Cu2 O2 89.50(11) . .
O4 Cu2 O8 88.58(11) 4_456 7_565
O6 Cu2 O8 170.57(10) . 7_565
O2 Cu2 O8 89.95(11) . 7_565
O4 Cu2 O11 93.09(10) 4_456 .
O6 Cu2 O11 103.45(10) . .
O2 Cu2 O11 98.64(10) . .
O8 Cu2 O11 85.94(10) 7_565 .
O4 Cu2 Cu1 86.23(7) 4_456 .
O6 Cu2 Cu1 85.82(7) . .
O2 Cu2 Cu1 81.81(7) . .
O8 Cu2 Cu1 84.78(7) 7_565 .
O11 Cu2 Cu1 170.71(7) . .
C7 O1 Cu1 120.6(2) . .
C7 O2 Cu2 125.1(2) . .
C8 O3 Cu1 124.9(2) . 4_556
C8 O4 Cu2 120.0(2) . 4_556
C5 O5 C9 117.4(3) . .
C16 O6 Cu2 121.2(2) . .
C16 O7 Cu1 124.7(2) . .
C17 O8 Cu2 120.6(2) . 7_566
C17 O9 Cu1 123.8(2) . 7_566
C14 O10 C18 118.5(4) . .
Cu2 O11 H1W 109.6 . .
Cu2 O11 H2W 99.9 . .
H1W O11 H2W 113.0 . .
C23 N1 C19 116.3(3) . .
C23 N1 Cu1 119.6(2) . .
C19 N1 Cu1 122.7(3) . .
C2 C1 C6 120.1(3) . .
C2 C1 C7 121.1(3) . .
C6 C1 C7 118.8(3) . .
C1 C2 C3 119.9(3) . .
C1 C2 H2 120.0 . .
C3 C2 H2 120.0 . .
C4 C3 C2 120.0(3) . .
C4 C3 C8 119.6(3) . .
C2 C3 C8 120.4(3) . .
C5 C4 C3 120.1(3) . .
C5 C4 H4 120.0 . .
C3 C4 H4 120.0 . .
O5 C5 C6 124.4(3) . .
O5 C5 C4 115.3(3) . .
C6 C5 C4 120.3(4) . .
C5 C6 C1 119.6(3) . .
C5 C6 H6 120.2 . .
C1 C6 H6 120.2 . .
O1 C7 O2 125.9(3) . .
O1 C7 C1 117.6(3) . .
O2 C7 C1 116.5(3) . .
O3 C8 O4 126.3(3) . .
O3 C8 C3 117.2(3) . .
O4 C8 C3 116.5(3) . .
O5 C9 H9A 109.5 . .
O5 C9 H9B 109.5 . .
H9A C9 H9B 109.5 . .
O5 C9 H9C 109.5 . .
H9A C9 H9C 109.5 . .
H9B C9 H9C 109.5 . .
C11 C10 C15 120.3(3) . .
C11 C10 C16 119.7(3) . .
C15 C10 C16 120.0(3) . .
C10 C11 C12 119.8(3) . .
C10 C11 H11A 120.1 . .
C12 C11 H11A 120.1 . .
C13 C12 C11 119.8(3) . .
C13 C12 C17 118.3(3) . .
C11 C12 C17 121.8(3) . .
C12 C13 C14 120.5(4) . .
C12 C13 H13 119.8 . .
C14 C13 H13 119.8 . .
O10 C14 C15 125.2(4) . .
O10 C14 C13 114.7(4) . .
C15 C14 C13 120.2(4) . .
C14 C15 C10 119.3(3) . .
C14 C15 H15 120.3 . .
C10 C15 H15 120.3 . .
O6 C16 O7 125.6(3) . .
O6 C16 C10 117.6(3) . .
O7 C16 C10 116.7(3) . .
O8 C17 O9 125.9(3) . .
O8 C17 C12 117.4(3) . .
O9 C17 C12 116.6(3) . .
O10 C18 H18A 109.5 . .
O10 C18 H18B 109.5 . .
H18A C18 H18B 109.5 . .
O10 C18 H18C 109.5 . .
H18A C18 H18C 109.5 . .
H18B C18 H18C 109.5 . .
N1 C19 C20 122.8(4) . .
N1 C19 H19 118.6 . .
C20 C19 H19 118.6 . .
C21 C20 C19 120.7(4) . .
C21 C20 H20 119.6 . .
C19 C20 H20 119.6 . .
C20 C21 C22 116.3(4) . .
C20 C21 C24' 122.5(4) . .
C22 C21 C24' 120.9(4) . .
C20 C21 C24 122.5(4) . .
C22 C21 C24 120.5(4) . .
C24' C21 C24 12.6 . .
C23 C22 C21 119.6(4) . .
C23 C22 H22 120.2 . .
C21 C22 H22 120.2 . .
N1 C23 C22 124.3(4) . .
N1 C23 H23 117.9 . .
C22 C23 H23 117.9 . .

loop_
_geom_bond_atom_site_label_1
_geom_bond_atom_site_label_2
_geom_bond_distance
_geom_bond_site_symmetry_2
N2 C31 1.3367(12) .
N2 C27 1.3426(12) .
C24 C25 1.4786(13) .
C24 C21 1.538(5) .
C24 H24A 0.9700 .
C24 H24B 0.9700 .
C25 C26 1.4431(13) .
C25 H25A 0.9700 .
C25 H25B 0.9700 .
C26 C29 1.5263(13) .
C26 H26A 0.9700 .
C26 H26B 0.9700 .
C27 C28 1.3720(12) .
C27 H27 0.9300 .
C28 C29 1.3878(12) .
C28 H28 0.9300 .
C29 C30 1.3780(12) .
C30 C31 1.3680(12) .
C30 H30 0.9300 .
C31 H31 0.9300 .
N2' C31' 1.3375(12) .
N2' C27' 1.3405(12) .
C24' C25' 1.5187(13) .
C24' C21 1.522(5) .
C24' H24C 0.9700 .
C24' H24D 0.9700 .
C25' C26' 1.3977(12) .
C25' H25C 0.9700 .
C25' H25D 0.9700 .
C27' C28' 1.3638(12) .
C27' H27' 0.9300 .
C26' C29' 1.4961(13) .
C26' H26C 0.9700 .
C26' H26D 0.9700 .
C28' C29' 1.3909(12) .
C28' H28' 0.9300 .
C29' C30' 1.3868(12) .
C30' C31' 1.3651(12) .
C30' H30' 0.9300 .
C31' H31' 0.9300 .
Cu1 O3 1.970(2) 4_456
Cu1 O1 1.971(2) .
Cu1 O7 1.972(2) .
Cu1 O9 1.982(2) 7_565
Cu1 N1 2.147(3) .
Cu1 Cu2 2.6464(6) .
Cu2 O4 1.952(2) 4_456
Cu2 O6 1.963(2) .
Cu2 O2 1.975(2) .
Cu2 O8 1.984(2) 7_565
Cu2 O11 2.197(2) .
O1 C7 1.245(4) .
O2 C7 1.264(4) .
O3 C8 1.255(4) .
O3 Cu1 1.970(2) 4_556
O4 C8 1.258(4) .
O4 Cu2 1.952(2) 4_556
O5 C5 1.372(5) .
O5 C9 1.417(5) .
O6 C16 1.261(4) .
O7 C16 1.263(4) .
O8 C17 1.255(4) .
O8 Cu2 1.984(2) 7_566
O9 C17 1.256(4) .
O9 Cu1 1.982(2) 7_566
O10 C14 1.367(5) .
O10 C18 1.411(6) .
O11 H1W 0.8200 .
O11 H2W 0.8281 .
N1 C23 1.328(5) .
N1 C19 1.336(5) .
C1 C2 1.379(5) .
C1 C6 1.403(5) .
C1 C7 1.508(5) .
C2 C3 1.388(5) .
C2 H2 0.9300 .
C3 C4 1.388(5) .
C3 C8 1.505(5) .
C4 C5 1.382(5) .
C4 H4 0.9300 .
C5 C6 1.378(5) .
C6 H6 0.9300 .
C9 H9A 0.9600 .
C9 H9B 0.9600 .
C9 H9C 0.9600 .
C10 C11 1.379(5) .
C10 C15 1.397(5) .
C10 C16 1.503(5) .
C11 C12 1.399(5) .
C11 H11A 0.9300 .
C12 C13 1.372(5) .
C12 C17 1.498(5) .
C13 C14 1.387(5) .
C13 H13 0.9300 .
C14 C15 1.387(5) .
C15 H15 0.9300 .
C18 H18A 0.9600 .
C18 H18B 0.9600 .
C18 H18C 0.9600 .
C19 C20 1.380(6) .
C19 H19 0.9300 .
C20 C21 1.375(6) .
C20 H20 0.9300 .
C21 C22 1.385(6) .
C22 C23 1.373(5) .
C22 H22 0.9300 .
C23 H23 0.9300 .

loop_
_geom_hbond_atom_site_label_D
_geom_hbond_atom_site_label_H
_geom_hbond_atom_site_label_A
_geom_hbond_distance_DH
_geom_hbond_distance_HA
_geom_hbond_distance_DA
_geom_hbond_angle_DHA
_geom_hbond_site_symmetry_A
O11 H1W O10 0.82 2.37 3.122(4) 152.3 2_664
O11 H2W N2 0.83 1.96 2.767(4) 165.8 2_654
O11 H2W N2' 0.83 2.02 2.845(14) 171.4 2_654

loop_
_geom_torsion_atom_site_label_1
_geom_torsion_atom_site_label_2
_geom_torsion_atom_site_label_3
_geom_torsion_atom_site_label_4
_geom_torsion
_geom_torsion_site_symmetry_1
_geom_torsion_site_symmetry_4
C21 C24 C25 C26 -174.0(3) . .
C24 C25 C26 C29 152.0 . .
C31 N2 C27 C28 -0.5 . .
N2 C27 C28 C29 0.6 . .
C27 C28 C29 C30 -1.1 . .
C27 C28 C29 C26 -179.6 . .
C25 C26 C29 C30 -128.1 . .
C25 C26 C29 C28 50.4 . .
C28 C29 C30 C31 1.5 . .
C26 C29 C30 C31 -180.0 . .
C27 N2 C31 C30 1.0 . .
C29 C30 C31 N2 -1.5 . .
C21 C24' C25' C26' 40.0(3) . .
C31' N2' C27' C28' -0.1 . .
C24' C25' C26' C29' 171.9 . .
N2' C27' C28' C29' 0.5 . .
C27' C28' C29' C30' -0.4 . .
C27' C28' C29' C26' -179.7 . .
C25' C26' C29' C30' 24.3 . .
C25' C26' C29' C28' -156.5 . .
C28' C29' C30' C31' -0.1 . .
C26' C29' C30' C31' 179.1 . .
C27' N2' C31' C30' -0.5 . .
C29' C30' C31' N2' 0.6 . .
O3 Cu1 Cu2 O4 5.69(11) 4_456 4_456
O1 Cu1 Cu2 O4 -175.89(11) . 4_456
O7 Cu1 Cu2 O4 -86.77(11) . 4_456
O9 Cu1 Cu2 O4 97.22(11) 7_565 4_456
N1 Cu1 Cu2 O4 68.6(5) . 4_456
O3 Cu1 Cu2 O6 95.99(11) 4_456 .
O1 Cu1 Cu2 O6 -85.60(11) . .
O7 Cu1 Cu2 O6 3.52(11) . .
O9 Cu1 Cu2 O6 -172.49(11) 7_565 .
N1 Cu1 Cu2 O6 158.9(5) . .
O3 Cu1 Cu2 O2 -173.92(11) 4_456 .
O1 Cu1 Cu2 O2 4.49(11) . .
O7 Cu1 Cu2 O2 93.61(11) . .
O9 Cu1 Cu2 O2 -82.40(11) 7_565 .
N1 Cu1 Cu2 O2 -111.0(5) . .
O3 Cu1 Cu2 O8 -83.22(11) 4_456 7_565
O1 Cu1 Cu2 O8 95.19(11) . 7_565
O7 Cu1 Cu2 O8 -175.69(11) . 7_565
O9 Cu1 Cu2 O8 8.30(11) 7_565 7_565
N1 Cu1 Cu2 O8 -20.3(5) . 7_565
O3 Cu1 Cu2 O11 -80.4(5) 4_456 .
O1 Cu1 Cu2 O11 98.0(5) . .
O7 Cu1 Cu2 O11 -172.9(5) . .
O9 Cu1 Cu2 O11 11.1(5) 7_565 .
N1 Cu1 Cu2 O11 -17.5(7) . .
O3 Cu1 O1 C7 0.6(7) 4_456 .
O7 Cu1 O1 C7 -89.2(3) . .
O9 Cu1 O1 C7 76.2(3) 7_565 .
N1 Cu1 O1 C7 164.7(3) . .
Cu2 Cu1 O1 C7 -6.8(3) . .
O4 Cu2 O2 C7 -5.8(7) 4_456 .
O6 Cu2 O2 C7 81.9(3) . .
O8 Cu2 O2 C7 -88.7(3) 7_565 .
O11 Cu2 O2 C7 -174.6(3) . .
Cu1 Cu2 O2 C7 -4.0(3) . .
O4 Cu2 O6 C16 83.0(3) 4_456 .
O2 Cu2 O6 C16 -85.0(3) . .
O8 Cu2 O6 C16 1.6(8) 7_565 .
O11 Cu2 O6 C16 176.2(3) . .
Cu1 Cu2 O6 C16 -3.2(3) . .
O3 Cu1 O7 C16 -86.7(3) 4_456 .
O1 Cu1 O7 C16 80.9(3) . .
O9 Cu1 O7 C16 9.9(6) 7_565 .
N1 Cu1 O7 C16 178.8(3) . .
Cu2 Cu1 O7 C16 -5.3(3) . .
O3 Cu1 N1 C23 132.4(3) 4_456 .
O1 Cu1 N1 C23 -44.2(3) . .
O7 Cu1 N1 C23 -135.1(3) . .
O9 Cu1 N1 C23 42.0(3) 7_565 .
Cu2 Cu1 N1 C23 70.4(6) . .
O3 Cu1 N1 C19 -33.7(3) 4_456 .
O1 Cu1 N1 C19 149.7(3) . .
O7 Cu1 N1 C19 58.8(3) . .
O9 Cu1 N1 C19 -124.1(3) 7_565 .
Cu2 Cu1 N1 C19 -95.7(6) . .
C6 C1 C2 C3 -0.8(5) . .
C7 C1 C2 C3 177.3(3) . .
C1 C2 C3 C4 0.5(5) . .
C1 C2 C3 C8 -178.9(3) . .
C2 C3 C4 C5 0.1(6) . .
C8 C3 C4 C5 179.5(3) . .
C9 O5 C5 C6 -0.3(6) . .
C9 O5 C5 C4 179.1(4) . .
C3 C4 C5 O5 -180.0(3) . .
C3 C4 C5 C6 -0.5(6) . .
O5 C5 C6 C1 179.7(4) . .
C4 C5 C6 C1 0.3(6) . .
C2 C1 C6 C5 0.4(6) . .
C7 C1 C6 C5 -177.7(3) . .
Cu1 O1 C7 O2 6.2(5) . .
Cu1 O1 C7 C1 -173.7(2) . .
Cu2 O2 C7 O1 0.0(5) . .
Cu2 O2 C7 C1 179.9(2) . .
C2 C1 C7 O1 -175.5(3) . .
C6 C1 C7 O1 2.6(5) . .
C2 C1 C7 O2 4.6(5) . .
C6 C1 C7 O2 -177.3(3) . .
Cu1 O3 C8 O4 -2.7(5) 4_556 .
Cu1 O3 C8 C3 176.3(2) 4_556 .
Cu2 O4 C8 O3 10.4(5) 4_556 .
Cu2 O4 C8 C3 -168.7(2) 4_556 .
C4 C3 C8 O3 -179.0(3) . .
C2 C3 C8 O3 0.4(5) . .
C4 C3 C8 O4 0.1(5) . .
C2 C3 C8 O4 179.5(3) . .
C15 C10 C11 C12 1.9(5) . .
C16 C10 C11 C12 -176.1(3) . .
C10 C11 C12 C13 1.2(5) . .
C10 C11 C12 C17 -176.1(3) . .
C11 C12 C13 C14 -3.2(6) . .
C17 C12 C13 C14 174.2(4) . .
C18 O10 C14 C15 -10.3(8) . .
C18 O10 C14 C13 170.8(5) . .
C12 C13 C14 O10 -179.1(4) . .
C12 C13 C14 C15 2.0(7) . .
O10 C14 C15 C10 -177.6(4) . .
C13 C14 C15 C10 1.1(6) . .
C11 C10 C15 C14 -3.1(6) . .
C16 C10 C15 C14 174.9(4) . .
Cu2 O6 C16 O7 0.3(5) . .
Cu2 O6 C16 C10 -177.7(2) . .
Cu1 O7 C16 O6 4.7(5) . .
Cu1 O7 C16 C10 -177.3(2) . .
C11 C10 C16 O6 -163.7(3) . .
C15 C10 C16 O6 18.2(5) . .
C11 C10 C16 O7 18.1(5) . .
C15 C10 C16 O7 -159.9(3) . .
Cu2 O8 C17 O9 -15.9(5) 7_566 .
Cu2 O8 C17 C12 161.1(2) 7_566 .
Cu1 O9 C17 O8 4.6(5) 7_566 .
Cu1 O9 C17 C12 -172.4(2) 7_566 .
C13 C12 C17 O8 -148.3(4) . .
C11 C12 C17 O8 29.1(5) . .
C13 C12 C17 O9 29.0(5) . .
C11 C12 C17 O9 -153.6(3) . .
C23 N1 C19 C20 -0.4(6) . .
Cu1 N1 C19 C20 166.2(3) . .
N1 C19 C20 C21 1.1(7) . .
C19 C20 C21 C22 -0.7(7) . .
C19 C20 C21 C24' -174.8(4) . .
C19 C20 C21 C24 170.2(4) . .
C25' C24' C21 C20 -126.0(4) . .
C25' C24' C21 C22 60.2(5) . .
C25' C24' C21 C24 -31.79(15) . .
C25 C24 C21 C20 -89.1(4) . .
C25 C24 C21 C22 81.5(4) . .
C25 C24 C21 C24' 177.06(8) . .
C20 C21 C22 C23 -0.2(6) . .
C24' C21 C22 C23 173.9(4) . .
C24 C21 C22 C23 -171.4(4) . .
C19 N1 C23 C22 -0.7(6) . .
Cu1 N1 C23 C22 -167.7(3) . .
C21 C22 C23 N1 1.0(6) . .
